data_7235365
loop_
_publ_author_name
'Kyprianidou, Eleni J.'
'Lazarides, Theodore'
'Kaziannis, Spyridon'
'Kosmidis, Constantine'
'Itskos, Grigorios'
'Manos, Manolis J.'
'Tasiopoulos, Anastasios J.'

_publ_section_title
;
 Single crystal coordinating solvent exchange as a general method for the
 enhancement of the photoluminescence properties of lanthanide MOFs
;
_journal_issue 15
_journal_name_full 'Journal of Materials Chemistry A'
_journal_page_first 5258
_journal_paper_doi 10.1039/c3ta14489e
_journal_volume 2
_journal_year 2014
_chemical_formula_moiety 'C34 H14 Eu2 N7 O14'
_chemical_formula_sum 'C34 H14 Eu2 N7 O14'
_chemical_formula_weight 1048.44
_space_group_IT_number 2
_space_group_name_Hall '-P 1'
_space_group_name_H-M_alt 'P -1'
_symmetry_cell_setting triclinic
_symmetry_space_group_name_H-M 'P -1'
_atom_sites_solution_hydrogens geom
_atom_sites_solution_primary direct
_atom_sites_solution_secondary difmap
_audit_creation_method SHELXL-97
_cell_angle_alpha 110.218(7)
_cell_angle_beta 107.559(7)
_cell_angle_gamma 91.119(6)
_cell_formula_units_Z 1
_cell_length_a 10.4457(7)
_cell_length_b 11.3042(9)
_cell_length_c 13.9642(11)
_cell_measurement_reflns_used 3578
_cell_measurement_temperature 100(2)
_cell_measurement_theta_max 28.9028
_cell_measurement_theta_min 3.0129
_cell_volume 1461.0(2)
_computing_cell_refinement 'CrysAlis RED'
_computing_data_collection 'CrysAlis CCD'
_computing_data_reduction 'CrysAlis RED'
_computing_molecular_graphics
;
 DIAMOND (Brandenburg, 2006)
 MERCURY (Bruno et al. 2002)
;
_computing_publication_material 'WINGX (Farrugia, 1999)'
_computing_structure_refinement 'SHELXL-97 (Sheldrick, 1997)'
_computing_structure_solution 'SHELXL-97 (Sheldrick, 1997)'
_diffrn_ambient_temperature 100(2)
_diffrn_detector_area_resol_mean 10.4223
_diffrn_measured_fraction_theta_full 0.998
_diffrn_measured_fraction_theta_max 0.998
_diffrn_measurement_device_type 'SuperNova, Dual, Cu at zero, Atlas'
_diffrn_measurement_method '\w scans'
_diffrn_radiation_monochromator mirror
_diffrn_radiation_source 'SuperNova (Mo) X-ray Source'
_diffrn_radiation_type MoK\a
_diffrn_radiation_wavelength 0.71073
_diffrn_reflns_av_R_equivalents 0.0317
_diffrn_reflns_av_sigmaI/netI 0.0514
_diffrn_reflns_limit_h_max 12
_diffrn_reflns_limit_h_min -11
_diffrn_reflns_limit_k_max 13
_diffrn_reflns_limit_k_min -11
_diffrn_reflns_limit_l_max 12
_diffrn_reflns_limit_l_min -16
_diffrn_reflns_number 9876
_diffrn_reflns_theta_full 25.00
_diffrn_reflns_theta_max 25.00
_diffrn_reflns_theta_min 3.02
_exptl_absorpt_coefficient_mu 2.176
_exptl_absorpt_correction_T_max 1.00000
_exptl_absorpt_correction_T_min 0.85690
_exptl_absorpt_correction_type multi-scan
_exptl_absorpt_process_details 'Empirical absorption correction (CrysAlis RED, Oxford Diffraction)'
_exptl_crystal_colour orange
_exptl_crystal_density_diffrn 1.192
_exptl_crystal_density_method 'not measured'
_exptl_crystal_description polyhedral
_exptl_crystal_F_000 505
_exptl_crystal_size_max 0.12
_exptl_crystal_size_mid 0.10
_exptl_crystal_size_min 0.08
_refine_diff_density_max 2.427
_refine_diff_density_min -2.397
_refine_diff_density_rms 0.187
_refine_ls_extinction_method none
_refine_ls_goodness_of_fit_ref 1.074
_refine_ls_hydrogen_treatment constr
_refine_ls_matrix_type full
_refine_ls_number_parameters 271
_refine_ls_number_reflns 5156
_refine_ls_number_restraints 196
_refine_ls_restrained_S_all 1.070
_refine_ls_R_factor_all 0.0822
_refine_ls_R_factor_gt 0.0697
_refine_ls_shift/su_max 0.000
_refine_ls_shift/su_mean 0.000
_refine_ls_structure_factor_coef Fsqd
_refine_ls_weighting_details 'calc w=1/[\s^2^(Fo^2^)+(0.1501P)^2^+0.0000P] where P=(Fo^2^+2Fc^2^)/3'
_refine_ls_weighting_scheme calc
_refine_ls_wR_factor_gt 0.1965
_refine_ls_wR_factor_ref 0.2095
_reflns_number_gt 4111
_reflns_number_total 5156
_reflns_threshold_expression >2sigma(I)
_cod_data_source_file c3ta14489e2.cif
_cod_data_source_block EuN-BDC-mIma
_cod_depositor_comments
;
The following automatic conversions were performed:

data item '_symmetry_cell_setting' value 'Triclinic' was changed to
'triclinic' in accordance with the
/home/saulius/struct/COD-crude-data/automatic-downloads/DataCite-retrospective/RSC/depositions/lib/dictionaries/cif_core.dic
dictionary named 'cif_core.dic' version 2.4.2 last updated on
2011-04-26.

Automatic conversion script
Id: cif_fix_values 6909 2019-04-08 15:41:33Z antanas 
;
_cod_database_code 7235365

loop_
_symmetry_equiv_pos_as_xyz
'x, y, z'
'-x, -y, -z'

loop_
_atom_site_label
_atom_site_type_symbol
_atom_site_fract_x
_atom_site_fract_y
_atom_site_fract_z
_atom_site_U_iso_or_equiv
_atom_site_adp_type
_atom_site_occupancy
_atom_site_symmetry_multiplicity
_atom_site_calc_flag
_atom_site_refinement_flags
O1 O 0.4183(7) 0.2085(7) 0.7572(5) 0.0689(19) Uani 1 1 d .
O2 O 0.6387(7) 0.2580(6) 0.8186(5) 0.0587(16) Uani 1 1 d .
O3 O 0.7768(7) 0.0845(7) 0.6662(5) 0.0650(18) Uani 1 1 d .
O4 O 0.3523(7) -0.0055(6) 0.5046(5) 0.0565(15) Uani 1 1 d .
O5 O 0.5354(8) 0.2312(6) 0.5922(5) 0.0638(18) Uani 1 1 d .
O6 O 0.5579(8) -0.1576(6) 0.5878(5) 0.0664(19) Uani 1 1 d .
O7 O 0.3720(19) -0.0638(19) 0.7043(15) 0.197(5) Uani 1 1 d DU
C1 C 0.5233(10) 0.2809(8) 0.8243(6) 0.049(2) Uani 1 1 d .
C2 C 0.5115(10) 0.3964(8) 0.9157(6) 0.050(2) Uani 1 1 d .
C3 C 0.3850(11) 0.4302(11) 0.9160(8) 0.068(3) Uani 1 1 d .
H3 H 0.3069 0.3840 0.8601 0.082 Uiso 1 1 calc R
C4 C 0.6222(11) 0.4651(10) 0.9978(8) 0.068(3) Uani 1 1 d D
C5 C 0.7656(10) 0.0388(9) 0.5690(8) 0.058(2) Uani 1 1 d .
C6 C 0.8852(10) 0.0198(9) 0.5347(7) 0.060(2) Uani 1 1 d .
C7 C 1.0171(10) 0.0682(12) 0.6075(8) 0.070(3) Uani 1 1 d D
C8 C 0.8734(10) -0.0522(11) 0.4261(8) 0.070(3) Uani 1 1 d .
H8 H 0.7879 -0.0895 0.3765 0.085 Uiso 1 1 calc R
C9 C 0.4919(10) 0.2454(9) 0.5055(8) 0.055(2) Uani 1 1 d U
C10 C 0.4955(10) 0.3770(9) 0.5033(7) 0.055(2) Uani 1 1 d U
C11 C 0.5488(12) 0.4867(10) 0.6003(8) 0.068(3) Uani 1 1 d DU
C12 C 0.4497(12) 0.3950(10) 0.4058(8) 0.068(3) Uani 1 1 d U
H12 H 0.4168 0.3240 0.3421 0.082 Uiso 1 1 calc R
C13 C 0.760(2) 0.027(3) 0.9132(19) 0.199(5) Uani 1 1 d DU
H13 H 0.8394 0.0841 0.9414 0.238 Uiso 1 1 calc R
C14 C 0.585(3) -0.090(3) 0.934(2) 0.205(5) Uani 1 1 d DU
C15 C 0.568(2) -0.063(3) 0.843(2) 0.195(4) Uani 1 1 d DU
C16 C 0.420(2) -0.100(3) 0.781(2) 0.199(6) Uani 1 1 d DU
C17 C 0.529(3) -0.188(3) 0.965(2) 0.209(6) Uani 1 1 d DU
H17A H 0.5776 -0.1737 1.0394 0.313 Uiso 1 1 calc R
H17B H 0.5394 -0.2715 0.9203 0.313 Uiso 1 1 calc R
H17C H 0.4348 -0.1834 0.9557 0.313 Uiso 1 1 calc R
N1 N 0.750(4) 0.454(4) 0.997(3) 0.188(15) Uani 0.50 1 d PDU
N2 N 1.039(3) 0.134(3) 0.7154(19) 0.108(7) Uani 0.50 1 d PDU
N3 N 0.612(2) 0.476(2) 0.7019(16) 0.089(6) Uani 0.50 1 d PDU
N4 N 0.658(2) 0.000(2) 0.8196(15) 0.189(5) Uani 1 1 d DU
N5 N 0.718(2) -0.051(2) 0.9557(19) 0.199(4) Uani 1 1 d DU
Eu01 Eu 0.54385(4) 0.06317(3) 0.65833(3) 0.0473(2) Uani 1 1 d D

loop_
_atom_site_aniso_label
_atom_site_aniso_U_11
_atom_site_aniso_U_22
_atom_site_aniso_U_33
_atom_site_aniso_U_23
_atom_site_aniso_U_13
_atom_site_aniso_U_12
O1 0.075(5) 0.054(4) 0.058(4) -0.008(3) 0.028(3) 0.009(3)
O2 0.070(4) 0.048(4) 0.056(4) 0.005(3) 0.033(3) 0.018(3)
O3 0.073(4) 0.062(4) 0.055(4) 0.005(3) 0.031(3) 0.013(3)
O4 0.064(4) 0.048(4) 0.068(4) 0.019(3) 0.038(3) 0.012(3)
O5 0.122(6) 0.032(3) 0.050(3) 0.014(3) 0.045(4) 0.017(3)
O6 0.127(6) 0.033(3) 0.044(3) 0.015(3) 0.033(4) 0.019(3)
O7 0.197(5) 0.196(5) 0.197(5) 0.072(2) 0.0652(18) 0.0274(12)
C1 0.067(6) 0.043(5) 0.041(4) 0.007(4) 0.033(4) 0.002(4)
C2 0.076(6) 0.035(4) 0.045(4) 0.004(3) 0.038(4) 0.018(4)
C3 0.062(6) 0.076(7) 0.048(5) 0.001(5) 0.017(4) 0.004(5)
C4 0.063(6) 0.061(6) 0.062(6) -0.002(5) 0.026(5) 0.020(5)
C5 0.061(6) 0.042(5) 0.073(6) 0.014(4) 0.033(5) 0.006(4)
C6 0.069(6) 0.050(5) 0.059(5) 0.002(4) 0.037(5) 0.009(4)
C7 0.055(6) 0.088(8) 0.047(5) -0.004(5) 0.022(4) 0.007(5)
C8 0.053(6) 0.080(8) 0.058(6) -0.001(5) 0.021(4) 0.005(5)
C9 0.065(4) 0.047(4) 0.057(4) 0.017(3) 0.030(3) 0.013(3)
C10 0.072(4) 0.043(4) 0.052(4) 0.015(3) 0.026(3) 0.011(3)
C11 0.090(5) 0.055(4) 0.064(4) 0.026(3) 0.026(3) 0.014(4)
C12 0.090(5) 0.056(4) 0.058(4) 0.019(3) 0.026(3) 0.011(4)
C13 0.198(5) 0.199(6) 0.197(6) 0.075(4) 0.062(3) 0.026(3)
C14 0.208(6) 0.207(6) 0.204(6) 0.079(4) 0.070(4) 0.024(3)
C15 0.198(5) 0.192(6) 0.194(5) 0.070(4) 0.066(3) 0.029(3)
C16 0.201(6) 0.198(7) 0.196(7) 0.069(5) 0.067(4) 0.031(5)
C17 0.213(7) 0.210(7) 0.208(7) 0.082(4) 0.070(4) 0.025(3)
N1 0.188(16) 0.187(16) 0.188(15) 0.068(7) 0.062(6) 0.026(4)
N2 0.106(8) 0.109(8) 0.108(8) 0.037(4) 0.037(4) 0.015(4)
N3 0.092(7) 0.086(7) 0.087(6) 0.032(4) 0.028(4) 0.011(4)
N4 0.191(6) 0.183(6) 0.189(5) 0.066(4) 0.062(3) 0.028(3)
N5 0.202(5) 0.200(5) 0.198(5) 0.076(3) 0.064(3) 0.029(3)
Eu01 0.0789(4) 0.0295(3) 0.0445(3) 0.0106(2) 0.0385(2) 0.0121(2)

loop_
_atom_type_symbol
_atom_type_description
_atom_type_scat_dispersion_real
_atom_type_scat_dispersion_imag
_atom_type_scat_source
C C 0.0033 0.0016 'International Tables Vol C Tables 4.2.6.8 and 6.1.1.4'
H H 0.0000 0.0000 'International Tables Vol C Tables 4.2.6.8 and 6.1.1.4'
N N 0.0061 0.0033 'International Tables Vol C Tables 4.2.6.8 and 6.1.1.4'
O O 0.0106 0.0060 'International Tables Vol C Tables 4.2.6.8 and 6.1.1.4'
Eu Eu -0.1578 3.6682 'International Tables Vol C Tables 4.2.6.8 and 6.1.1.4'

loop_
_geom_angle_atom_site_label_1
_geom_angle_atom_site_label_2
_geom_angle_atom_site_label_3
_geom_angle
_geom_angle_site_symmetry_1
_geom_angle_site_symmetry_3
C1 O1 Eu01 93.3(5) . .
C1 O2 Eu01 92.4(5) . .
C5 O3 Eu01 101.6(6) . .
C5 O4 Eu01 170.0(6) 2_656 .
C5 O4 Eu01 86.6(5) 2_656 2_656
Eu01 O4 Eu01 103.3(2) . 2_656
C9 O5 Eu01 138.1(6) . .
C9 O6 Eu01 134.0(6) 2_656 .
C16 O7 Eu01 116.8(17) . .
O1 C1 O2 121.1(8) . .
O1 C1 C2 119.4(8) . .
O2 C1 C2 119.4(8) . .
O1 C1 Eu01 60.2(4) . .
O2 C1 Eu01 60.9(4) . .
C2 C1 Eu01 178.4(6) . .
C4 C2 C3 119.4(8) . .
C4 C2 C1 120.9(8) . .
C3 C2 C1 119.8(9) . .
C2 C3 C4 118.2(9) . 2_667
C2 C3 H3 120.9 . .
C4 C3 H3 120.9 2_667 .
C2 C4 N1 124(2) . .
C2 C4 C3 122.4(9) . 2_667
N1 C4 C3 113(2) . 2_667
O3 C5 O4 120.8(9) . 2_656
O3 C5 C6 121.0(9) . .
O4 C5 C6 118.2(9) 2_656 .
O3 C5 Eu01 53.8(5) . .
O4 C5 Eu01 67.2(5) 2_656 .
C6 C5 Eu01 172.6(8) . .
C7 C6 C8 116.7(9) . .
C7 C6 C5 122.1(9) . .
C8 C6 C5 121.2(9) . .
C8 C7 N2 117.7(15) 2_756 .
C8 C7 C6 121.3(9) 2_756 .
N2 C7 C6 121.0(14) . .
C7 C8 C6 121.9(9) 2_756 .
C7 C8 H8 119.0 2_756 .
C6 C8 H8 119.0 . .
O5 C9 O6 126.7(9) . 2_656
O5 C9 C10 119.6(8) . .
O6 C9 C10 113.7(8) 2_656 .
C12 C10 C11 118.2(9) . .
C12 C10 C9 120.5(8) . .
C11 C10 C9 121.3(8) . .
C12 C11 N3 119.0(12) 2_666 .
C12 C11 C10 119.2(9) 2_666 .
N3 C11 C10 121.5(12) . .
C11 C12 C10 122.5(10) 2_666 .
C11 C12 H12 118.7 2_666 .
C10 C12 H12 118.7 . .
N4 C13 N5 102.0(17) . .
N4 C13 C15 41.9(6) . .
N5 C13 C15 61.3(14) . .
N4 C13 H13 129.0 . .
N5 C13 H13 129.0 . .
C15 C13 H13 166.6 . .
C15 C14 N5 84.2(18) . .
C15 C14 C17 138(3) . .
N5 C14 C17 126(3) . .
C14 C15 N4 128.8(16) . .
C14 C15 C16 105(2) . .
N4 C15 C16 125(2) . .
C14 C15 N5 47.9(9) . .
N4 C15 N5 81.7(10) . .
C16 C15 N5 153(2) . .
C14 C15 C13 87.3(13) . .
N4 C15 C13 41.6(6) . .
C16 C15 C13 164(2) . .
N5 C15 C13 41.0(4) . .
O7 C16 C15 118(2) . .
C14 C17 H17A 109.5 . .
C14 C17 H17B 109.5 . .
H17A C17 H17B 109.5 . .
C14 C17 H17C 109.5 . .
H17A C17 H17C 109.5 . .
H17B C17 H17C 109.5 . .
C13 N4 C15 96.6(11) . .
C13 N4 Eu01 147.6(17) . .
C15 N4 Eu01 112.3(16) . .
C14 N5 C13 123(2) . .
C14 N5 C15 47.9(9) . .
C13 N5 C15 77.7(13) . .
O4 Eu01 O6 79.0(2) . .
O4 Eu01 O5 76.4(2) . .
O6 Eu01 O5 135.1(2) . .
O4 Eu01 O3 127.4(2) . .
O6 Eu01 O3 83.4(3) . .
O5 Eu01 O3 82.6(3) . .
O4 Eu01 O1 90.0(2) . .
O6 Eu01 O1 140.0(3) . .
O5 Eu01 O1 77.0(3) . .
O3 Eu01 O1 131.2(2) . .
O4 Eu01 O2 137.0(2) . .
O6 Eu01 O2 142.9(2) . .
O5 Eu01 O2 74.4(2) . .
O3 Eu01 O2 78.9(2) . .
O1 Eu01 O2 53.1(2) . .
O4 Eu01 N4 138.8(6) . .
O6 Eu01 N4 73.3(5) . .
O5 Eu01 N4 143.8(6) . .
O3 Eu01 N4 79.2(5) . .
O1 Eu01 N4 92.0(5) . .
O2 Eu01 N4 71.6(6) . .
O4 Eu01 O7 75.1(4) . .
O6 Eu01 O7 70.3(5) . .
O5 Eu01 O7 135.5(5) . .
O3 Eu01 O7 141.8(5) . .
O1 Eu01 O7 69.7(5) . .
O2 Eu01 O7 105.8(5) . .
N4 Eu01 O7 67.2(6) . .
O4 Eu01 O4 76.7(2) . 2_656
O6 Eu01 O4 68.7(2) . 2_656
O5 Eu01 O4 69.4(2) . 2_656
O3 Eu01 O4 50.7(2) . 2_656
O1 Eu01 O4 145.8(2) . 2_656
O2 Eu01 O4 120.0(2) . 2_656
N4 Eu01 O4 118.8(5) . 2_656
O7 Eu01 O4 133.6(5) . 2_656
O4 Eu01 C1 114.0(2) . .
O6 Eu01 C1 150.9(2) . .
O5 Eu01 C1 74.0(2) . .
O3 Eu01 C1 105.2(2) . .
O1 Eu01 C1 26.5(3) . .
O2 Eu01 C1 26.6(2) . .
N4 Eu01 C1 81.0(5) . .
O7 Eu01 C1 87.5(5) . .
O4 Eu01 C1 138.0(2) 2_656 .
O4 Eu01 C5 102.9(3) . .
O6 Eu01 C5 73.7(3) . .
O5 Eu01 C5 76.0(3) . .
O3 Eu01 C5 24.6(2) . .
O1 Eu01 C5 146.2(3) . .
O2 Eu01 C5 99.9(3) . .
N4 Eu01 C5 98.0(5) . .
O7 Eu01 C5 143.7(5) . .
O4 Eu01 C5 26.2(2) 2_656 .
C1 Eu01 C5 124.2(3) . .
O4 Eu01 Eu01 41.69(15) . 2_656
O6 Eu01 Eu01 68.90(14) . 2_656
O5 Eu01 Eu01 67.68(14) . 2_656
O3 Eu01 Eu01 85.70(15) . 2_656
O1 Eu01 Eu01 124.42(17) . 2_656
O2 Eu01 Eu01 140.57(17) . 2_656
N4 Eu01 Eu01 140.6(5) . 2_656
O7 Eu01 Eu01 108.6(4) . 2_656
O4 Eu01 Eu01 35.00(14) 2_656 2_656
C1 Eu01 Eu01 138.39(19) . 2_656
C5 Eu01 Eu01 61.2(2) . 2_656

loop_
_geom_bond_atom_site_label_1
_geom_bond_atom_site_label_2
_geom_bond_distance
_geom_bond_site_symmetry_2
O1 C1 1.251(11) .
O1 Eu01 2.436(6) .
O2 C1 1.258(11) .
O2 Eu01 2.451(6) .
O3 C5 1.241(12) .
O3 Eu01 2.406(7) .
O4 C5 1.291(12) 2_656
O4 Eu01 2.326(7) .
O4 Eu01 2.697(6) 2_656
O5 C9 1.225(11) .
O5 Eu01 2.375(6) .
O6 C9 1.277(11) 2_656
O6 Eu01 2.371(6) .
O7 C16 1.249(5) .
O7 Eu01 2.63(2) .
C1 C2 1.516(11) .
C1 Eu01 2.802(8) .
C2 C4 1.344(14) .
C2 C3 1.384(14) .
C3 C4 1.388(13) 2_667
C3 H3 0.9300 .
C4 N1 1.35(3) .
C4 C3 1.388(13) 2_667
C5 O4 1.291(12) 2_656
C5 C6 1.461(13) .
C5 Eu01 2.920(10) .
C6 C7 1.404(14) .
C6 C8 1.417(13) .
C7 C8 1.355(14) 2_756
C7 N2 1.37(2) .
C8 C7 1.355(14) 2_756
C8 H8 0.9300 .
C9 O6 1.278(11) 2_656
C9 C10 1.499(13) .
C10 C12 1.388(13) .
C10 C11 1.428(14) .
C11 C12 1.369(15) 2_666
C11 N3 1.42(2) .
C12 C11 1.369(15) 2_666
C12 H12 0.9300 .
C13 N4 1.348(5) .
C13 N5 1.355(5) .
C13 C15 2.018(17) .
C13 H13 0.9300 .
C14 C15 1.351(5) .
C14 N5 1.353(5) .
C14 C17 1.501(5) .
C15 N4 1.356(5) .
C15 C16 1.493(5) .
C15 N5 1.81(3) .
C17 H17A 0.9600 .
C17 H17B 0.9600 .
C17 H17C 0.9600 .
N4 Eu01 2.551(17) .
Eu01 O4 2.697(6) 2_656
Eu01 Eu01 3.9460(8) 2_656

loop_
_platon_squeeze_void_nr
_platon_squeeze_void_average_x
_platon_squeeze_void_average_y
_platon_squeeze_void_average_z
_platon_squeeze_void_volume
_platon_squeeze_void_count_electrons
_platon_squeeze_void_content
1 0.000 0.196 0.207 660 93 ' '
